data_7156112
loop_
_publ_author_name
'Jardim, Guilherme A. M.'
'Oliveira, Willian X. C.'
'de Freitas, Rossimiriam P.'
'Menna-Barreto, Rubem F S'
'Silva, Thaissa L.'
'Goulart, Marilia O. F.'
'da Silva J\'unior, Eufr\^anio N'

_publ_section_title
;
 Direct sequential C-H iodination/organoyl-thiolation for the benzenoid
 A-ring modification of quinonoid deactivated systems: a new protocol for
 potent trypanocidal quinones.
;
_journal_issue 10
_journal_name_full 'Organic &amp; biomolecular chemistry'
_journal_page_first 1686
_journal_page_last 1691
_journal_paper_doi 10.1039/c8ob00196k
_journal_volume 16
_journal_year 2018
_chemical_formula_moiety 'C17 H12 O2 S'
_chemical_formula_sum 'C17 H12 O2 S'
_chemical_formula_weight 280.33
_space_group_crystal_system triclinic
_space_group_IT_number 2
_space_group_name_Hall '-P 1'
_space_group_name_H-M_alt 'P -1'
_symmetry_space_group_name_Hall '-P 1'
_symmetry_space_group_name_H-M 'P -1'
_atom_sites_solution_hydrogens geom
_audit_creation_method SHELXL-2017/1
_audit_update_record
;
2017-11-17 deposited with the CCDC.
2018-02-08 downloaded from the CCDC.
;
_cell_angle_alpha 75.046(7)
_cell_angle_beta 76.516(7)
_cell_angle_gamma 66.783(8)
_cell_formula_units_Z 2
_cell_length_a 7.2227(6)
_cell_length_b 8.4064(7)
_cell_length_c 12.3348(9)
_cell_measurement_reflns_used 2322
_cell_measurement_temperature 250(2)
_cell_measurement_theta_max 27.3460
_cell_measurement_theta_min 3.0860
_cell_volume 657.64(10)
_computing_cell_refinement 'CrysAlisPro 1.171.38.41 (Rigaku OD, 2015)'
_computing_data_collection 'CrysAlisPro 1.171.38.41 (Rigaku OD, 2015)'
_computing_data_reduction 'CrysAlisPro 1.171.38.41 (Rigaku OD, 2015)'
_computing_structure_refinement 'SHELXL-2017/1 (Sheldrick, 2017)'
_computing_structure_solution 'SuperFlip (Palatinus & Chapius, 2007)'
_diffrn_ambient_temperature 250(2)
_diffrn_detector_area_resol_mean 10.4186
_diffrn_measured_fraction_theta_full 1.000
_diffrn_measured_fraction_theta_max 1.000
_diffrn_measurement_device_type 'Xcalibur, Atlas, Gemini ultra'
_diffrn_measurement_method '\w scans'
_diffrn_radiation_type MoK\a
_diffrn_radiation_wavelength 0.71073
_diffrn_reflns_av_R_equivalents 0.0353
_diffrn_reflns_av_unetI/netI 0.0439
_diffrn_reflns_Laue_measured_fraction_full 1.000
_diffrn_reflns_Laue_measured_fraction_max 1.000
_diffrn_reflns_limit_h_max 9
_diffrn_reflns_limit_h_min -8
_diffrn_reflns_limit_k_max 10
_diffrn_reflns_limit_k_min -10
_diffrn_reflns_limit_l_max 15
_diffrn_reflns_limit_l_min -15
_diffrn_reflns_number 7911
_diffrn_reflns_point_group_measured_fraction_full 1.000
_diffrn_reflns_point_group_measured_fraction_max 1.000
_diffrn_reflns_theta_full 25.242
_diffrn_reflns_theta_max 26.372
_diffrn_reflns_theta_min 2.683
_diffrn_source 'fine-focus sealed X-ray tube'
_exptl_absorpt_coefficient_mu 0.243
_exptl_absorpt_correction_T_max 0.990
_exptl_absorpt_correction_T_min 0.919
_exptl_absorpt_correction_type analytical
_exptl_absorpt_process_details
;
CrysAlisPro 1.171.38.41 (Rigaku Oxford Diffraction, 2015)
Analytical numeric absorption correction using a multifaceted crystal
                        model based on expressions derived by R.C. Clark & J.S. Reid.
(Clark, R. C. & Reid, J. S. (1995). Acta Cryst. A51, 887-897)
Empirical absorption correction using spherical harmonics,
 implemented in SCALE3 ABSPACK scaling algorithm.
;
_exptl_crystal_colour 'Dark Orange'
_exptl_crystal_density_diffrn 1.416
_exptl_crystal_description Sheet
_exptl_crystal_F_000 292
_exptl_crystal_size_max 0.550
_exptl_crystal_size_mid 0.352
_exptl_crystal_size_min 0.043
_refine_diff_density_max 0.207
_refine_diff_density_min -0.207
_refine_diff_density_rms 0.043
_refine_ls_extinction_method none
_refine_ls_goodness_of_fit_ref 1.036
_refine_ls_hydrogen_treatment constr
_refine_ls_matrix_type full
_refine_ls_number_parameters 181
_refine_ls_number_reflns 2682
_refine_ls_number_restraints 0
_refine_ls_restrained_S_all 1.036
_refine_ls_R_factor_all 0.0562
_refine_ls_R_factor_gt 0.0386
_refine_ls_shift/su_max 0.000
_refine_ls_shift/su_mean 0.000
_refine_ls_structure_factor_coef Fsqd
_refine_ls_weighting_details 'w=1/[\s^2^(Fo^2^)+(0.0381P)^2^+0.0910P] where P=(Fo^2^+2Fc^2^)/3'
_refine_ls_weighting_scheme calc
_refine_ls_wR_factor_gt 0.0848
_refine_ls_wR_factor_ref 0.0939
_reflns_Friedel_coverage 0.000
_reflns_number_gt 2090
_reflns_number_total 2682
_reflns_threshold_expression 'I > 2\s(I)'
_cod_data_source_file c8ob00196k2.cif
_cod_data_source_block shelx_CCDC8
_cod_depositor_comments 'Adding full bibliography for 7156104--7156114.cif.'
_cod_database_code 7156112
_shelx_shelxl_version_number 2017/1
_shelx_space_group_comment
;
The symmetry employed for this shelxl refinement is uniquely defined
by the following loop, which should always be used as a source of
symmetry information in preference to the above space-group names.
They are only intended as comments.
;

loop_
_space_group_symop_operation_xyz
'x, y, z'
'-x, -y, -z'

loop_
_atom_site_label
_atom_site_type_symbol
_atom_site_fract_x
_atom_site_fract_y
_atom_site_fract_z
_atom_site_U_iso_or_equiv
_atom_site_adp_type
_atom_site_occupancy
_atom_site_site_symmetry_order
_atom_site_calc_flag
_atom_site_refinement_flags_posn
_atom_site_refinement_flags_adp
S1 S 0.33921(7) 0.18373(6) 0.26739(4) 0.03576(16) Uani 1 1 d . .
O1 O 0.1032(2) -0.14167(19) 0.78427(11) 0.0495(4) Uani 1 1 d . .
O2 O 0.2434(2) 0.34921(17) 0.44138(11) 0.0493(4) Uani 1 1 d . .
C14 C 0.2661(3) 0.4234(3) -0.11481(16) 0.0487(5) Uani 1 1 d . .
H14 H 0.154488 0.486711 -0.153038 0.058 Uiso 1 1 calc R U
C5 C 0.3042(2) 0.0213(2) 0.38420(14) 0.0287(4) Uani 1 1 d . .
C10 C 0.4143(3) 0.2066(2) 0.04132(14) 0.0355(4) Uani 1 1 d . .
C9 C 0.3942(3) 0.0751(2) 0.14789(14) 0.0387(4) Uani 1 1 d . .
H9A H 0.519799 -0.026246 0.152016 0.046 Uiso 1 1 calc R U
H9B H 0.284873 0.035106 0.148679 0.046 Uiso 1 1 calc R U
C8 C 0.2365(3) -0.2356(2) 0.56974(16) 0.0374(4) Uani 1 1 d . .
H8 H 0.211887 -0.320296 0.630655 0.045 Uiso 1 1 calc R U
C8A C 0.2127(2) -0.0722(2) 0.58734(14) 0.0307(4) Uani 1 1 d . .
C15 C 0.2489(3) 0.3031(3) -0.01640(16) 0.0422(5) Uani 1 1 d . .
H15 H 0.125279 0.286521 0.011477 0.051 Uiso 1 1 calc R U
C4A C 0.2467(2) 0.0576(2) 0.49540(14) 0.0278(4) Uani 1 1 d . .
C2 C 0.1265(3) 0.1370(3) 0.72127(16) 0.0432(5) Uani 1 1 d . .
H2 H 0.091353 0.160875 0.794405 0.052 Uiso 1 1 calc R U
C1 C 0.1454(3) -0.0347(3) 0.70469(15) 0.0365(4) Uani 1 1 d . .
C6 C 0.3298(3) -0.1470(2) 0.37081(15) 0.0342(4) Uani 1 1 d . .
H6 H 0.370335 -0.174725 0.298600 0.041 Uiso 1 1 calc R U
C11 C 0.5958(3) 0.2359(3) -0.00083(16) 0.0419(5) Uani 1 1 d . .
H11 H 0.707557 0.173782 0.037425 0.050 Uiso 1 1 calc R U
C4 C 0.2182(3) 0.2307(2) 0.51727(15) 0.0339(4) Uani 1 1 d . .
C7 C 0.2966(3) -0.2723(2) 0.46194(16) 0.0380(4) Uani 1 1 d . .
H7 H 0.314965 -0.382925 0.450474 0.046 Uiso 1 1 calc R U
C13 C 0.4478(4) 0.4500(3) -0.15648(17) 0.0492(5) Uani 1 1 d . .
H13 H 0.459486 0.530439 -0.223030 0.059 Uiso 1 1 calc R U
C3 C 0.1578(3) 0.2597(3) 0.63522(16) 0.0442(5) Uani 1 1 d . .
H3 H 0.141162 0.368115 0.649690 0.053 Uiso 1 1 calc R U
C12 C 0.6122(3) 0.3567(3) -0.09912(17) 0.0471(5) Uani 1 1 d . .
H12 H 0.734835 0.375189 -0.126713 0.057 Uiso 1 1 calc R U

loop_
_atom_site_aniso_label
_atom_site_aniso_U_11
_atom_site_aniso_U_22
_atom_site_aniso_U_33
_atom_site_aniso_U_23
_atom_site_aniso_U_13
_atom_site_aniso_U_12
S1 0.0490(3) 0.0339(3) 0.0279(3) -0.00677(19) -0.0027(2) -0.0194(2)
O1 0.0505(9) 0.0583(9) 0.0349(8) 0.0050(7) -0.0046(6) -0.0239(8)
O2 0.0798(10) 0.0367(8) 0.0392(8) -0.0095(6) -0.0036(7) -0.0301(8)
C14 0.0610(14) 0.0415(12) 0.0392(11) -0.0079(10) -0.0151(10) -0.0092(11)
C5 0.0284(9) 0.0292(9) 0.0305(9) -0.0059(7) -0.0067(7) -0.0106(8)
C10 0.0461(11) 0.0353(10) 0.0259(9) -0.0130(8) -0.0025(8) -0.0123(9)
C9 0.0485(12) 0.0358(11) 0.0315(10) -0.0108(8) -0.0040(8) -0.0128(9)
C8 0.0421(11) 0.0312(10) 0.0391(11) 0.0037(8) -0.0117(9) -0.0165(9)
C8A 0.0268(9) 0.0340(10) 0.0325(9) -0.0037(8) -0.0082(7) -0.0114(8)
C15 0.0432(12) 0.0434(12) 0.0391(11) -0.0123(9) -0.0035(9) -0.0128(10)
C4A 0.0261(9) 0.0287(9) 0.0317(9) -0.0075(7) -0.0059(7) -0.0109(8)
C2 0.0469(12) 0.0529(13) 0.0303(10) -0.0144(9) -0.0031(9) -0.0157(10)
C1 0.0289(10) 0.0463(12) 0.0329(10) -0.0027(9) -0.0070(8) -0.0134(9)
C6 0.0379(10) 0.0316(10) 0.0357(10) -0.0111(8) -0.0080(8) -0.0107(9)
C11 0.0453(12) 0.0424(12) 0.0361(11) -0.0128(9) -0.0044(9) -0.0113(10)
C4 0.0378(10) 0.0339(10) 0.0331(10) -0.0064(8) -0.0061(8) -0.0152(9)
C7 0.0430(11) 0.0250(10) 0.0487(12) -0.0062(9) -0.0143(9) -0.0111(9)
C13 0.0739(16) 0.0392(12) 0.0321(10) -0.0080(9) -0.0019(10) -0.0202(12)
C3 0.0545(13) 0.0431(12) 0.0400(11) -0.0169(10) -0.0049(9) -0.0179(11)
C12 0.0528(13) 0.0481(13) 0.0429(12) -0.0170(10) 0.0049(10) -0.0217(11)

loop_
_atom_type_symbol
_atom_type_description
_atom_type_scat_dispersion_real
_atom_type_scat_dispersion_imag
_atom_type_scat_source
C C 0.0033 0.0016 'International Tables Vol C Tables 4.2.6.8 and 6.1.1.4'
H H 0.0000 0.0000 'International Tables Vol C Tables 4.2.6.8 and 6.1.1.4'
O O 0.0106 0.0060 'International Tables Vol C Tables 4.2.6.8 and 6.1.1.4'
S S 0.1246 0.1234 'International Tables Vol C Tables 4.2.6.8 and 6.1.1.4'

loop_
_geom_angle_atom_site_label_1
_geom_angle_atom_site_label_2
_geom_angle_atom_site_label_3
_geom_angle
C5 S1 C9 102.66(8)
C13 C14 C15 120.22(19)
C13 C14 H14 119.9
C15 C14 H14 119.9
C6 C5 C4A 117.69(15)
C6 C5 S1 121.64(13)
C4A C5 S1 120.66(13)
C11 C10 C15 118.56(17)
C11 C10 C9 121.25(17)
C15 C10 C9 120.18(17)
C10 C9 S1 107.58(12)
C10 C9 H9A 110.2
S1 C9 H9A 110.2
C10 C9 H9B 110.2
S1 C9 H9B 110.2
H9A C9 H9B 108.5
C7 C8 C8A 119.78(16)
C7 C8 H8 120.1
C8A C8 H8 120.1
C8 C8A C4A 120.45(16)
C8 C8A C1 118.83(16)
C4A C8A C1 120.70(16)
C14 C15 C10 120.65(18)
C14 C15 H15 119.7
C10 C15 H15 119.7
C8A C4A C5 119.79(15)
C8A C4A C4 118.94(15)
C5 C4A C4 121.26(15)
C3 C2 C1 121.84(17)
C3 C2 H2 119.1
C1 C2 H2 119.1
O1 C1 C2 120.70(17)
O1 C1 C8A 121.60(17)
C2 C1 C8A 117.69(16)
C7 C6 C5 121.56(16)
C7 C6 H6 119.2
C5 C6 H6 119.2
C12 C11 C10 120.59(18)
C12 C11 H11 119.7
C10 C11 H11 119.7
O2 C4 C3 119.37(16)
O2 C4 C4A 122.23(16)
C3 C4 C4A 118.41(16)
C8 C7 C6 120.70(17)
C8 C7 H7 119.7
C6 C7 H7 119.7
C14 C13 C12 119.66(19)
C14 C13 H13 120.2
C12 C13 H13 120.2
C2 C3 C4 122.35(18)
C2 C3 H3 118.8
C4 C3 H3 118.8
C13 C12 C11 120.30(19)
C13 C12 H12 119.8
C11 C12 H12 119.8

loop_
_geom_bond_atom_site_label_1
_geom_bond_atom_site_label_2
_geom_bond_distance
S1 C5 1.7581(17)
S1 C9 1.8167(18)
O1 C1 1.219(2)
O2 C4 1.218(2)
C14 C13 1.376(3)
C14 C15 1.381(3)
C14 H14 0.9300
C5 C6 1.401(2)
C5 C4A 1.413(2)
C10 C11 1.386(3)
C10 C15 1.388(2)
C10 C9 1.503(2)
C9 H9A 0.9700
C9 H9B 0.9700
C8 C7 1.374(3)
C8 C8A 1.383(2)
C8 H8 0.9300
C8A C4A 1.407(2)
C8A C1 1.489(2)
C15 H15 0.9300
C4A C4 1.474(2)
C2 C3 1.322(3)
C2 C1 1.459(3)
C2 H2 0.9300
C6 C7 1.376(2)
C6 H6 0.9300
C11 C12 1.381(3)
C11 H11 0.9300
C4 C3 1.473(3)
C7 H7 0.9300
C13 C12 1.377(3)
C13 H13 0.9300
C3 H3 0.9300
C12 H12 0.9300
